data_7239866
loop_
_publ_author_name
'Rahman, Mohammed M.'
'Hussain, Mohammad Musarraf'
'Arshad, Muhammad Nadeem'
'Asiri, Abdullah M.'

_publ_section_title
;
 The synthesis and application of
 (E)-N&#x2032;-(benzo[d]dioxol-5-ylmethylene)-4-methyl-benzenesulfonohydrazide
 for the detection of carcinogenic lead
;
_journal_issue 9
_journal_name_full 'RSC Advances'
_journal_page_first 5316
_journal_page_last 5327
_journal_paper_doi 10.1039/C9RA09080K
_journal_volume 10
_journal_year 2020
_chemical_formula_moiety 'C14 H12 N2 O4 S'
_chemical_formula_sum 'C14 H12 N2 O4 S'
_chemical_formula_weight 304.32
_chemical_name_common
;
<i>N</i>'-[(<i>Z</i>)-1,3-benzodioxol-5-ylmethylidene]benzenesulfonohydrazide
;
_chemical_name_systematic
; 
<i>N</i>'-[(<i>Z</i>)-1,3-benzodioxol-5-ylmethylidene]benzenesulfonohydrazide
;
_space_group_crystal_system monoclinic
_space_group_IT_number 14
_space_group_name_Hall '-P 2ybc'
_space_group_name_H-M_alt 'P 1 21/c 1'
_atom_sites_solution_hydrogens mixed
_audit_creation_method SHELXL-2016/6
_audit_update_record
;
2017-12-07 deposited with the CCDC.	2019-12-27 downloaded from the CCDC.
;
_cell_angle_alpha 90
_cell_angle_beta 91.528(7)
_cell_angle_gamma 90
_cell_formula_units_Z 4
_cell_length_a 10.3559(8)
_cell_length_b 12.2616(9)
_cell_length_c 10.7523(8)
_cell_measurement_reflns_used 2220
_cell_measurement_temperature 296(2)
_cell_measurement_theta_max 29.0862
_cell_measurement_theta_min 3.2221
_cell_volume 1364.84(18)
_computing_cell_refinement 'CrysAlis PRO (Agilent, 2012)'
_computing_data_collection 'CrysAlis PRO (Agilent, 2012)'
_computing_data_reduction 'CrysAlis PRO (Agilent, 2012)'
_computing_structure_refinement 'SHELXL-2016/6 (Sheldrick, 2016)'
_computing_structure_solution 'SHELXL-2016/6 (Sheldrick, 2016)'
_diffrn_ambient_temperature 296(2)
_diffrn_measured_fraction_theta_full 0.999
_diffrn_measured_fraction_theta_max 0.878
_diffrn_measurement_device_type 'SuperNova, Dual, Cu at zero, Atlas, CCD'
_diffrn_measurement_method '\w scans'
_diffrn_radiation_monochromator graphite
_diffrn_radiation_source 'fine-focus sealed tube'
_diffrn_radiation_type MoK\a
_diffrn_radiation_wavelength 0.71073
_diffrn_reflns_av_R_equivalents 0.0229
_diffrn_reflns_av_unetI/netI 0.0351
_diffrn_reflns_Laue_measured_fraction_full 0.999
_diffrn_reflns_Laue_measured_fraction_max 0.878
_diffrn_reflns_limit_h_max 14
_diffrn_reflns_limit_h_min -8
_diffrn_reflns_limit_k_max 16
_diffrn_reflns_limit_k_min -15
_diffrn_reflns_limit_l_max 14
_diffrn_reflns_limit_l_min -14
_diffrn_reflns_number 6171
_diffrn_reflns_point_group_measured_fraction_full 0.999
_diffrn_reflns_point_group_measured_fraction_max 0.878
_diffrn_reflns_theta_full 26.000
_diffrn_reflns_theta_max 29.150
_diffrn_reflns_theta_min 3.229
_diffrn_standards_number 0
_exptl_absorpt_coefficient_mu 0.255
_exptl_absorpt_correction_T_max 1.00000
_exptl_absorpt_correction_T_min 0.45518
_exptl_absorpt_correction_type multi-scan
_exptl_absorpt_process_details
; 
CrysAlisPro, Agilent Technologies,
Version 1.171.36.20 (release 27-06-2012 CrysAlis171 .NET)
(compiled Jul 11 2012,15:38:31)
Empirical absorption correction using spherical harmonics,
 implemented in SCALE3 ABSPACK scaling algorithm.
;
_exptl_crystal_colour colorless
_exptl_crystal_density_diffrn 1.481
_exptl_crystal_density_method 'not measured'
_exptl_crystal_description block
_exptl_crystal_F_000 632
_exptl_crystal_size_max 0.48
_exptl_crystal_size_mid 0.29
_exptl_crystal_size_min 0.20
_refine_diff_density_max 0.279
_refine_diff_density_min -0.392
_refine_diff_density_rms 0.045
_refine_ls_extinction_method none
_refine_ls_goodness_of_fit_ref 1.021
_refine_ls_hydrogen_treatment mixed
_refine_ls_matrix_type full
_refine_ls_number_parameters 193
_refine_ls_number_reflns 3236
_refine_ls_number_restraints 0
_refine_ls_restrained_S_all 1.021
_refine_ls_R_factor_all 0.0558
_refine_ls_R_factor_gt 0.0404
_refine_ls_shift/su_max 0.000
_refine_ls_shift/su_mean 0.000
_refine_ls_structure_factor_coef Fsqd
_refine_ls_weighting_details 'w=1/[\s^2^(Fo^2^)+(0.0468P)^2^+0.3462P] where P=(Fo^2^+2Fc^2^)/3'
_refine_ls_weighting_scheme calc
_refine_ls_wR_factor_gt 0.0983
_refine_ls_wR_factor_ref 0.1100
_reflns_Friedel_coverage 0.000
_reflns_number_gt 2524
_reflns_number_total 3236
_reflns_threshold_expression 'I > 2\s(I)'
_cod_data_source_file c9ra09080k2.cif
_cod_data_source_block nadeem_17075
_cod_depositor_comments 'Adding full bibliography for 7239866--7239867.cif.'
_cod_original_sg_symbol_H-M 'P 21/c'
_cod_database_code 7239866
_shelx_shelxl_version_number 2016/6
_shelx_space_group_comment
;
The symmetry employed for this shelxl refinement is uniquely defined
by the following loop, which should always be used as a source of
symmetry information in preference to the above space-group names.
They are only intended as comments.
;

loop_
_space_group_symop_operation_xyz
'x, y, z'
'-x, y+1/2, -z+1/2'
'-x, -y, -z'
'x, -y-1/2, z-1/2'

loop_
_atom_site_label
_atom_site_type_symbol
_atom_site_fract_x
_atom_site_fract_y
_atom_site_fract_z
_atom_site_U_iso_or_equiv
_atom_site_adp_type
_atom_site_occupancy
_atom_site_site_symmetry_order
_atom_site_calc_flag
_atom_site_refinement_flags_posn
_atom_site_refinement_flags_adp
C1 C 0.48690(16) 0.42235(14) 0.23346(15) 0.0325(4) Uani 1 1 d . .
C2 C 0.48119(18) 0.35614(15) 0.12949(17) 0.0394(4) Uani 1 1 d . .
H2 H 0.533183 0.294495 0.124956 0.047 Uiso 1 1 calc R U
C3 C 0.39708(19) 0.38290(16) 0.03237(17) 0.0456(5) Uani 1 1 d . .
H3 H 0.391864 0.338651 -0.037838 0.055 Uiso 1 1 calc R U
C4 C 0.32120(19) 0.47432(17) 0.03882(18) 0.0473(5) Uani 1 1 d . .
H4 H 0.265844 0.492360 -0.027544 0.057 Uiso 1 1 calc R U
C5 C 0.3266(2) 0.53962(16) 0.14330(19) 0.0470(5) Uani 1 1 d . .
H5 H 0.274467 0.601198 0.147312 0.056 Uiso 1 1 calc R U
C6 C 0.40891(19) 0.51402(15) 0.24165(17) 0.0409(4) Uani 1 1 d . .
H6 H 0.412214 0.557494 0.312541 0.049 Uiso 1 1 calc R U
C7 C 0.77792(17) 0.63976(16) 0.30520(17) 0.0394(4) Uani 1 1 d . .
H7 H 0.742816 0.680489 0.368957 0.047 Uiso 1 1 calc R U
C8 C 0.85930(16) 0.69417(15) 0.21542(17) 0.0370(4) Uani 1 1 d . .
C9 C 0.93706(16) 0.63477(15) 0.13431(17) 0.0377(4) Uani 1 1 d . .
H9 H 0.941496 0.559062 0.137341 0.045 Uiso 1 1 calc R U
C10 C 1.00558(16) 0.69344(16) 0.05107(16) 0.0373(4) Uani 1 1 d . .
C11 C 1.00070(18) 0.80643(16) 0.04510(17) 0.0402(4) Uani 1 1 d . .
C12 C 0.9271(2) 0.86594(17) 0.1234(2) 0.0523(5) Uani 1 1 d . .
H12 H 0.924285 0.941683 0.119733 0.063 Uiso 1 1 calc R U
C13 C 0.8562(2) 0.80712(16) 0.20944(19) 0.0476(5) Uani 1 1 d . .
H13 H 0.805126 0.845038 0.264630 0.057 Uiso 1 1 calc R U
C14 C 1.1393(2) 0.74863(19) -0.0956(2) 0.0527(5) Uani 1 1 d . .
H14A H 1.125729 0.744730 -0.185127 0.063 Uiso 1 1 calc R U
H14B H 1.231549 0.752272 -0.077747 0.063 Uiso 1 1 calc R U
N1 N 0.67686(14) 0.49725(13) 0.39434(14) 0.0389(4) Uani 1 1 d . .
N2 N 0.75362(14) 0.53793(13) 0.29864(13) 0.0388(4) Uani 1 1 d . .
O1 O 0.51710(13) 0.37092(10) 0.46788(11) 0.0440(3) Uani 1 1 d . .
O2 O 0.67728(14) 0.30528(11) 0.31967(13) 0.0498(4) Uani 1 1 d . .
O3 O 1.08616(14) 0.65498(12) -0.03838(13) 0.0535(4) Uani 1 1 d . .
O4 O 1.07732(14) 0.84286(12) -0.04792(14) 0.0556(4) Uani 1 1 d . .
S1 S 0.59233(4) 0.38875(3) 0.35914(4) 0.03518(14) Uani 1 1 d . .
H1N H 0.6336(19) 0.5377(16) 0.4348(18) 0.042 Uiso 1 1 d . U

loop_
_atom_site_aniso_label
_atom_site_aniso_U_11
_atom_site_aniso_U_22
_atom_site_aniso_U_33
_atom_site_aniso_U_23
_atom_site_aniso_U_13
_atom_site_aniso_U_12
C1 0.0373(9) 0.0283(8) 0.0321(8) 0.0020(7) 0.0056(7) -0.0017(7)
C2 0.0423(10) 0.0352(9) 0.0408(10) -0.0063(8) 0.0066(8) 0.0005(8)
C3 0.0542(11) 0.0470(11) 0.0358(10) -0.0079(9) 0.0017(9) -0.0095(10)
C4 0.0520(11) 0.0466(11) 0.0427(10) 0.0043(9) -0.0097(9) -0.0095(10)
C5 0.0510(11) 0.0331(9) 0.0563(12) 0.0032(9) -0.0068(10) 0.0029(9)
C6 0.0528(11) 0.0303(9) 0.0395(10) -0.0047(8) -0.0007(8) 0.0022(8)
C7 0.0360(9) 0.0421(10) 0.0400(10) -0.0021(8) 0.0020(8) 0.0009(8)
C8 0.0336(9) 0.0358(9) 0.0416(9) -0.0035(8) 0.0018(7) -0.0006(8)
C9 0.0358(9) 0.0330(9) 0.0444(10) -0.0034(8) 0.0002(8) 0.0013(8)
C10 0.0320(9) 0.0428(10) 0.0370(9) -0.0062(8) 0.0010(7) 0.0042(8)
C11 0.0391(9) 0.0406(10) 0.0410(10) 0.0055(8) 0.0025(8) -0.0026(8)
C12 0.0604(13) 0.0331(10) 0.0638(13) 0.0012(9) 0.0110(11) 0.0022(10)
C13 0.0507(11) 0.0387(10) 0.0539(12) -0.0057(9) 0.0124(9) 0.0046(9)
C14 0.0430(11) 0.0689(15) 0.0467(11) 0.0044(10) 0.0090(9) 0.0025(11)
N1 0.0399(9) 0.0414(9) 0.0357(8) -0.0007(7) 0.0062(7) -0.0008(7)
N2 0.0368(8) 0.0443(9) 0.0355(8) 0.0010(7) 0.0043(6) -0.0035(7)
O1 0.0595(8) 0.0387(7) 0.0345(7) 0.0078(6) 0.0131(6) -0.0017(6)
O2 0.0578(8) 0.0396(7) 0.0523(8) 0.0000(6) 0.0055(7) 0.0160(7)
O3 0.0567(8) 0.0543(9) 0.0505(8) -0.0009(7) 0.0189(7) 0.0101(7)
O4 0.0595(9) 0.0552(9) 0.0529(8) 0.0094(7) 0.0147(7) -0.0019(8)
S1 0.0440(3) 0.0299(2) 0.0319(2) 0.00304(18) 0.00579(18) 0.00326(19)

loop_
_atom_type_symbol
_atom_type_description
_atom_type_scat_dispersion_real
_atom_type_scat_dispersion_imag
_atom_type_scat_source
C C 0.0033 0.0016 'International Tables Vol C Tables 4.2.6.8 and 6.1.1.4'
H H 0.0000 0.0000 'International Tables Vol C Tables 4.2.6.8 and 6.1.1.4'
N N 0.0061 0.0033 'International Tables Vol C Tables 4.2.6.8 and 6.1.1.4'
O O 0.0106 0.0060 'International Tables Vol C Tables 4.2.6.8 and 6.1.1.4'
S S 0.1246 0.1234 'International Tables Vol C Tables 4.2.6.8 and 6.1.1.4'

loop_
_geom_angle_atom_site_label_1
_geom_angle_atom_site_label_2
_geom_angle_atom_site_label_3
_geom_angle
C2 C1 C6 120.98(16)
C2 C1 S1 119.67(14)
C6 C1 S1 119.34(13)
C3 C2 C1 118.98(18)
C3 C2 H2 120.5
C1 C2 H2 120.5
C4 C3 C2 120.42(18)
C4 C3 H3 119.8
C2 C3 H3 119.8
C3 C4 C5 120.30(18)
C3 C4 H4 119.8
C5 C4 H4 119.8
C6 C5 C4 120.28(19)
C6 C5 H5 119.9
C4 C5 H5 119.9
C5 C6 C1 119.03(17)
C5 C6 H6 120.5
C1 C6 H6 120.5
N2 C7 C8 121.84(17)
N2 C7 H7 119.1
C8 C7 H7 119.1
C13 C8 C9 120.10(18)
C13 C8 C7 118.30(17)
C9 C8 C7 121.58(17)
C10 C9 C8 116.80(17)
C10 C9 H9 121.6
C8 C9 H9 121.6
C9 C10 O3 127.99(18)
C9 C10 C11 122.58(17)
O3 C10 C11 109.42(17)
C12 C11 O4 128.44(19)
C12 C11 C10 121.77(18)
O4 C11 C10 109.79(17)
C11 C12 C13 116.44(19)
C11 C12 H12 121.8
C13 C12 H12 121.8
C8 C13 C12 122.30(19)
C8 C13 H13 118.9
C12 C13 H13 118.9
O3 C14 O4 108.41(16)
O3 C14 H14A 110.0
O4 C14 H14A 110.0
O3 C14 H14B 110.0
O4 C14 H14B 110.0
H14A C14 H14B 108.4
N2 N1 S1 115.41(12)
N2 N1 H1N 120.7(15)
S1 N1 H1N 109.0(15)
C7 N2 N1 114.88(16)
C10 O3 C14 106.00(16)
C11 O4 C14 105.93(16)
O2 S1 O1 119.07(8)
O2 S1 N1 108.90(9)
O1 S1 N1 103.54(8)
O2 S1 C1 108.35(8)
O1 S1 C1 108.70(8)
N1 S1 C1 107.74(8)

loop_
_geom_bond_atom_site_label_1
_geom_bond_atom_site_label_2
_geom_bond_distance
C1 C2 1.382(2)
C1 C6 1.388(2)
C1 S1 1.7633(17)
C2 C3 1.381(3)
C2 H2 0.9300
C3 C4 1.372(3)
C3 H3 0.9300
C4 C5 1.379(3)
C4 H4 0.9300
C5 C6 1.377(3)
C5 H5 0.9300
C6 H6 0.9300
C7 N2 1.275(2)
C7 C8 1.460(3)
C7 H7 0.9300
C8 C13 1.387(3)
C8 C9 1.406(2)
C9 C10 1.362(3)
C9 H9 0.9300
C10 O3 1.373(2)
C10 C11 1.388(3)
C11 C12 1.362(3)
C11 O4 1.368(2)
C12 C13 1.397(3)
C12 H12 0.9300
C13 H13 0.9300
C14 O3 1.421(3)
C14 O4 1.424(3)
C14 H14A 0.9700
C14 H14B 0.9700
N1 N2 1.408(2)
N1 S1 1.6316(16)
N1 H1N 0.80(2)
O1 S1 1.4389(13)
O2 S1 1.4217(14)

loop_
_geom_hbond_atom_site_label_D
_geom_hbond_atom_site_label_H
_geom_hbond_atom_site_label_A
_geom_hbond_distance_DH
_geom_hbond_distance_HA
_geom_hbond_distance_DA
_geom_hbond_angle_DHA
_geom_hbond_site_symmetry_A
C5 H5 O2 0.93 2.57 3.282(2) 133.2 2_655
N1 H1N O1 0.80(2) 2.21(2) 3.000(2) 168.8(19) 3_666

loop_
_geom_torsion_atom_site_label_1
_geom_torsion_atom_site_label_2
_geom_torsion_atom_site_label_3
_geom_torsion_atom_site_label_4
_geom_torsion
C6 C1 C2 C3 0.6(3)
S1 C1 C2 C3 179.30(14)
C1 C2 C3 C4 0.5(3)
C2 C3 C4 C5 -1.0(3)
C3 C4 C5 C6 0.5(3)
C4 C5 C6 C1 0.6(3)
C2 C1 C6 C5 -1.1(3)
S1 C1 C6 C5 -179.85(15)
N2 C7 C8 C13 164.51(18)
N2 C7 C8 C9 -14.0(3)
C13 C8 C9 C10 -0.8(2)
C7 C8 C9 C10 177.63(15)
C8 C9 C10 O3 -178.93(16)
C8 C9 C10 C11 0.2(3)
C9 C10 C11 C12 0.5(3)
O3 C10 C11 C12 179.71(17)
C9 C10 C11 O4 -179.11(15)
O3 C10 C11 O4 0.1(2)
O4 C11 C12 C13 179.07(18)
C10 C11 C12 C13 -0.4(3)
C9 C8 C13 C12 0.9(3)
C7 C8 C13 C12 -177.61(18)
C11 C12 C13 C8 -0.3(3)
C8 C7 N2 N1 178.14(14)
S1 N1 N2 C7 153.69(14)
C9 C10 O3 C14 -176.82(18)
C11 C10 O3 C14 4.0(2)
O4 C14 O3 C10 -6.6(2)
C12 C11 O4 C14 176.3(2)
C10 C11 O4 C14 -4.2(2)
O3 C14 O4 C11 6.6(2)
N2 N1 S1 O2 56.80(14)
N2 N1 S1 O1 -175.56(12)
N2 N1 S1 C1 -60.52(14)
C2 C1 S1 O2 11.90(17)
C6 C1 S1 O2 -169.35(14)
C2 C1 S1 O1 -118.85(15)
C6 C1 S1 O1 59.90(16)
C2 C1 S1 N1 129.57(15)
C6 C1 S1 N1 -51.68(16)
